data_4060669
loop_
_publ_author_name
'Stuart Blair'
'Keith Izod'
'Ross W. Harrington'
'William Clegg'

_publ_section_title
;
 Sterically Controlled Mono- or Dimetalation of a
 Thioether-Functionalized Phosphine and an Unusual Light-Induced
 Phosphide-Thiolate Rearrangement
;
_journal_name_full Organometallics
_journal_page_first 302
_journal_page_last 308
_journal_paper_doi 10.1021/om0208265
_journal_volume 22
_journal_year 2003
_chemical_formula_sum 'C25 H55 Li2 N4 P S Si2'
_chemical_formula_weight 544.82
_chemical_name_systematic
;
 ?
;
_space_group_IT_number 2
_symmetry_cell_setting triclinic
_symmetry_space_group_name_Hall '-P 1'
_symmetry_space_group_name_H-M 'P -1'
_atom_sites_solution_hydrogens geom
_atom_sites_solution_primary direct
_atom_sites_solution_secondary difmap
_audit_creation_method SHELXL-97
_cell_angle_alpha 103.822(2)
_cell_angle_beta 92.896(2)
_cell_angle_gamma 107.490(2)
_cell_formula_units_Z 2
_cell_length_a 9.6026(5)
_cell_length_b 11.7841(6)
_cell_length_c 16.6685(9)
_cell_measurement_reflns_used 11132
_cell_measurement_temperature 160(2)
_cell_measurement_theta_max 28.175
_cell_measurement_theta_min 2.418
_cell_volume 1731.58(16)
_computing_cell_refinement 'Bruker SAINT'
_computing_data_collection 'Bruker SMART'
_computing_data_reduction 'Bruker SAINT'
_computing_molecular_graphics 'Bruker SHELXTL'
_computing_publication_material 'Bruker SHELXTL and local programs'
_computing_structure_refinement 'Bruker SHELXTL'
_computing_structure_solution 'Bruker SHELXTL'
_diffrn_ambient_temperature 160(2)
_diffrn_measured_fraction_theta_full 0.984
_diffrn_measured_fraction_theta_max 0.898
_diffrn_measurement_device_type 'Bruker SMART 1K CCD diffractometer'
_diffrn_measurement_method '\w rotation with narrow frames'
_diffrn_radiation_monochromator graphite
_diffrn_radiation_source 'sealed tube'
_diffrn_radiation_type MoK\a
_diffrn_radiation_wavelength 0.71073
_diffrn_reflns_av_R_equivalents 0.0174
_diffrn_reflns_av_sigmaI/netI 0.0276
_diffrn_reflns_limit_h_max 12
_diffrn_reflns_limit_h_min -12
_diffrn_reflns_limit_k_max 15
_diffrn_reflns_limit_k_min -15
_diffrn_reflns_limit_l_max 22
_diffrn_reflns_limit_l_min -22
_diffrn_reflns_number 14520
_diffrn_reflns_theta_full 26.00
_diffrn_reflns_theta_max 28.18
_diffrn_reflns_theta_min 1.88
_diffrn_standards_number 0
_exptl_absorpt_coefficient_mu 0.227
_exptl_absorpt_correction_T_max 0.857
_exptl_absorpt_correction_T_min 0.759
_exptl_absorpt_correction_type multi-scan
_exptl_crystal_colour yellow
_exptl_crystal_density_diffrn 1.045
_exptl_crystal_density_method 'not measured'
_exptl_crystal_description block
_exptl_crystal_F_000 596
_exptl_crystal_size_max 0.70
_exptl_crystal_size_mid 0.70
_exptl_crystal_size_min 0.70
_refine_diff_density_max 0.404
_refine_diff_density_min -0.340
_refine_diff_density_rms 0.043
_refine_ls_extinction_method none
_refine_ls_goodness_of_fit_ref 1.057
_refine_ls_hydrogen_treatment constr
_refine_ls_matrix_type full
_refine_ls_number_parameters 359
_refine_ls_number_reflns 7635
_refine_ls_number_restraints 18
_refine_ls_restrained_S_all 1.055
_refine_ls_R_factor_all 0.0475
_refine_ls_R_factor_gt 0.0381
_refine_ls_shift/su_max 0.001
_refine_ls_shift/su_mean 0.000
_refine_ls_structure_factor_coef Fsqd
_refine_ls_weighting_details 'calc w=1/[\s^2^(Fo^2^)+(0.0479P)^2^+0.4985P] where P=(Fo^2^+2Fc^2^)/3'
_refine_ls_weighting_scheme calc
_refine_ls_wR_factor_gt 0.0945
_refine_ls_wR_factor_ref 0.0997
_reflns_number_gt 6391
_reflns_number_total 7635
_reflns_threshold_expression I>2\s(I)
_cod_database_code 4060669

loop_
_symmetry_equiv_pos_as_xyz
'x, y, z'
'-x, -y, -z'

loop_
_atom_site_label
_atom_site_type_symbol
_atom_site_fract_x
_atom_site_fract_y
_atom_site_fract_z
_atom_site_U_iso_or_equiv
_atom_site_adp_type
_atom_site_occupancy
_atom_site_symmetry_multiplicity
_atom_site_calc_flag
_atom_site_refinement_flags
_atom_site_disorder_assembly
_atom_site_disorder_group
Li1 Li 0.4744(3) 0.3295(3) 0.10807(16) 0.0369(6) Uani 1 1 d . A .
Li2 Li 0.7865(3) 0.5381(3) 0.25396(17) 0.0343(6) Uani 1 1 d . . .
S S 0.59024(4) 0.54912(3) 0.15796(2) 0.02919(10) Uani 1 1 d . . .
P P 0.56921(4) 0.35009(3) 0.25836(2) 0.02302(9) Uani 1 1 d . . .
Si1 Si 0.71469(5) 0.21338(4) 0.35057(3) 0.03135(11) Uani 1 1 d . . .
Si2 Si 0.36100(5) 0.14178(4) 0.32461(3) 0.03220(11) Uani 1 1 d . . .
N1 N 0.25925(17) 0.22811(13) 0.04041(9) 0.0406(3) Uani 1 1 d . . .
N2 N 0.55365(17) 0.24730(13) 0.00104(9) 0.0397(3) Uani 1 1 d . . .
N3 N 0.99945(15) 0.54895(14) 0.21737(9) 0.0386(3) Uani 1 1 d . . .
N4 N 0.89145(16) 0.70800(14) 0.34707(12) 0.0514(4) Uani 1 1 d . . .
C1 C 0.51911(15) 0.56971(13) 0.25496(9) 0.0255(3) Uani 1 1 d . . .
C2 C 0.48113(17) 0.67539(15) 0.28675(10) 0.0333(3) Uani 1 1 d . . .
H2 H 0.4908 0.7340 0.2552 0.040 Uiso 1 1 calc R . .
C3 C 0.42965(19) 0.69709(16) 0.36312(11) 0.0400(4) Uani 1 1 d . . .
H3 H 0.4057 0.7703 0.3841 0.048 Uiso 1 1 calc R . .
C4 C 0.41347(19) 0.61115(17) 0.40835(10) 0.0406(4) Uani 1 1 d . . .
H4 H 0.3764 0.6244 0.4604 0.049 Uiso 1 1 calc R . .
C5 C 0.45123(17) 0.50490(15) 0.37824(9) 0.0324(3) Uani 1 1 d . . .
H5 H 0.4394 0.4470 0.4105 0.039 Uiso 1 1 calc R . .
C6 C 0.50628(15) 0.48081(13) 0.30163(9) 0.0248(3) Uani 1 1 d . . .
C7 C 0.54639(16) 0.26118(13) 0.33996(9) 0.0257(3) Uani 1 1 d . . .
H7 H 0.5513 0.3229 0.3938 0.031 Uiso 1 1 calc R . .
C8 C 0.87186(19) 0.35292(18) 0.40738(11) 0.0435(4) Uani 1 1 d . . .
H8A H 0.8755 0.4211 0.3826 0.065 Uiso 1 1 calc R . .
H8B H 0.9643 0.3341 0.4032 0.065 Uiso 1 1 calc R . .
H8C H 0.8581 0.3767 0.4662 0.065 Uiso 1 1 calc R . .
C9 C 0.7618(2) 0.14277(18) 0.24684(11) 0.0435(4) Uani 1 1 d . . .
H9A H 0.7739 0.2006 0.2122 0.065 Uiso 1 1 calc R . .
H9B H 0.6823 0.0662 0.2193 0.065 Uiso 1 1 calc R . .
H9C H 0.8538 0.1245 0.2548 0.065 Uiso 1 1 calc R . .
C10 C 0.6964(2) 0.0978(2) 0.41292(14) 0.0556(5) Uani 1 1 d . . .
H10A H 0.7917 0.0855 0.4226 0.083 Uiso 1 1 calc R . .
H10B H 0.6232 0.0192 0.3822 0.083 Uiso 1 1 calc R . .
H10C H 0.6648 0.1284 0.4666 0.083 Uiso 1 1 calc R . .
C11 C 0.20903(19) 0.20774(19) 0.31301(13) 0.0467(4) Uani 1 1 d . . .
H11A H 0.1994 0.2570 0.3675 0.070 Uiso 1 1 calc R . .
H11B H 0.1164 0.1405 0.2907 0.070 Uiso 1 1 calc R . .
H11C H 0.2317 0.2603 0.2747 0.070 Uiso 1 1 calc R . .
C12 C 0.3288(2) 0.07456(18) 0.41612(12) 0.0495(5) Uani 1 1 d . . .
H12A H 0.3840 0.0166 0.4149 0.074 Uiso 1 1 calc R . .
H12B H 0.2235 0.0310 0.4133 0.074 Uiso 1 1 calc R . .
H12C H 0.3622 0.1411 0.4679 0.074 Uiso 1 1 calc R . .
C13 C 0.3433(2) 0.01267(17) 0.22939(12) 0.0489(5) Uani 1 1 d . . .
H13A H 0.3736 0.0470 0.1826 0.073 Uiso 1 1 calc R . .
H13B H 0.2406 -0.0413 0.2155 0.073 Uiso 1 1 calc R . .
H13C H 0.4064 -0.0350 0.2404 0.073 Uiso 1 1 calc R . .
C14 C 0.1387(4) 0.1743(3) 0.0891(2) 0.0514(8) Uani 0.802(6) 1 d PU A 1
H14A H 0.0473 0.1284 0.0510 0.077 Uiso 0.802(6) 1 calc PR A 1
H14B H 0.1228 0.2412 0.1314 0.077 Uiso 0.802(6) 1 calc PR A 1
H14C H 0.1681 0.1185 0.1163 0.077 Uiso 0.802(6) 1 calc PR A 1
C14X C 0.1913(19) 0.1333(19) 0.0631(10) 0.081(6) Uani 0.198(6) 1 d PU A 2
H14D H 0.1093 0.0799 0.0200 0.121 Uiso 0.198(6) 1 calc PR A 2
H14E H 0.1531 0.1585 0.1155 0.121 Uiso 0.198(6) 1 calc PR A 2
H14F H 0.2590 0.0880 0.0713 0.121 Uiso 0.198(6) 1 calc PR A 2
C15 C 0.2076(3) 0.3101(2) 0.00415(16) 0.0638(6) Uani 1 1 d . A .
H15A H 0.2851 0.3543 -0.0238 0.096 Uiso 1 1 calc R . .
H15B H 0.1827 0.3697 0.0481 0.096 Uiso 1 1 calc R . .
H15C H 0.1200 0.2621 -0.0365 0.096 Uiso 1 1 calc R . .
C16 C 0.2845(3) 0.1272(2) -0.01905(15) 0.0412(7) Uani 0.802(6) 1 d PU A 1
H16A H 0.1966 0.0841 -0.0615 0.049 Uiso 0.802(6) 1 calc PR A 1
H16B H 0.3008 0.0672 0.0099 0.049 Uiso 0.802(6) 1 calc PR A 1
C16X C 0.3236(13) 0.1879(11) -0.0504(6) 0.049(3) Uani 0.198(6) 1 d PU A 2
H16C H 0.2433 0.1214 -0.0899 0.059 Uiso 0.198(6) 1 calc PR A 2
H16D H 0.3510 0.2598 -0.0740 0.059 Uiso 0.198(6) 1 calc PR A 2
C17 C 0.4178(4) 0.1751(3) -0.0614(2) 0.0393(8) Uani 0.802(6) 1 d PU A 1
H17A H 0.4363 0.1046 -0.1000 0.047 Uiso 0.802(6) 1 calc PR A 1
H17B H 0.3971 0.2288 -0.0947 0.047 Uiso 0.802(6) 1 calc PR A 1
C17X C 0.451(2) 0.1454(18) -0.0441(12) 0.064(5) Uani 0.198(6) 1 d PU A 2
H17C H 0.4313 0.0787 -0.0154 0.077 Uiso 0.198(6) 1 calc PR A 2
H17D H 0.4784 0.1158 -0.0997 0.077 Uiso 0.198(6) 1 calc PR A 2
C18 C 0.6545(2) 0.32878(18) -0.03900(12) 0.0449(4) Uani 1 1 d . A .
H18A H 0.7396 0.3834 0.0017 0.067 Uiso 1 1 calc R . .
H18B H 0.6039 0.3785 -0.0604 0.067 Uiso 1 1 calc R . .
H18C H 0.6880 0.2793 -0.0852 0.067 Uiso 1 1 calc R . .
C19 C 0.6267(3) 0.1720(2) 0.03125(15) 0.0687(7) Uani 1 1 d . A .
H19A H 0.5589 0.1184 0.0590 0.103 Uiso 1 1 calc R . .
H19B H 0.7136 0.2254 0.0709 0.103 Uiso 1 1 calc R . .
H19C H 0.6570 0.1212 -0.0157 0.103 Uiso 1 1 calc R . .
C20 C 0.9916(2) 0.5234(3) 0.12658(14) 0.0638(6) Uani 1 1 d . . .
H20A H 1.0915 0.5453 0.1112 0.096 Uiso 1 1 calc R . .
H20B H 0.9381 0.5724 0.1067 0.096 Uiso 1 1 calc R . .
H20C H 0.9400 0.4354 0.1011 0.096 Uiso 1 1 calc R . .
C21 C 1.0732(2) 0.46971(17) 0.24470(13) 0.0455(4) Uani 1 1 d . . .
H21A H 1.0124 0.3830 0.2224 0.068 Uiso 1 1 calc R . .
H21B H 1.0874 0.4904 0.3057 0.068 Uiso 1 1 calc R . .
H21C H 1.1692 0.4827 0.2243 0.068 Uiso 1 1 calc R . .
C22 C 1.0812(2) 0.67998(17) 0.25754(15) 0.0511(5) Uani 1 1 d . . .
H22A H 1.0538 0.7319 0.2250 0.061 Uiso 1 1 calc R . .
H22B H 1.1882 0.6938 0.2581 0.061 Uiso 1 1 calc R . .
C23 C 1.04831(19) 0.71747(18) 0.34540(15) 0.0567(6) Uani 1 1 d . . .
H23A H 1.0726 0.6637 0.3775 0.068 Uiso 1 1 calc R . .
H23B H 1.1108 0.8036 0.3724 0.068 Uiso 1 1 calc R . .
C24 C 0.8493(3) 0.7058(2) 0.42968(15) 0.0753(8) Uani 1 1 d . . .
H24A H 0.8652 0.6348 0.4448 0.113 Uiso 1 1 calc R . .
H24B H 0.7450 0.6990 0.4293 0.113 Uiso 1 1 calc R . .
H24C H 0.9093 0.7821 0.4705 0.113 Uiso 1 1 calc R . .
C25 C 0.8653(2) 0.81367(19) 0.3238(2) 0.0797(9) Uani 1 1 d . . .
H25A H 0.9292 0.8908 0.3623 0.120 Uiso 1 1 calc R . .
H25B H 0.7621 0.8085 0.3268 0.120 Uiso 1 1 calc R . .
H25C H 0.8874 0.8119 0.2668 0.120 Uiso 1 1 calc R . .

loop_
_atom_site_aniso_label
_atom_site_aniso_U_11
_atom_site_aniso_U_22
_atom_site_aniso_U_33
_atom_site_aniso_U_23
_atom_site_aniso_U_13
_atom_site_aniso_U_12
Li1 0.0481(16) 0.0321(14) 0.0264(13) 0.0053(11) 0.0035(12) 0.0093(12)
Li2 0.0266(13) 0.0345(14) 0.0388(15) 0.0087(12) 0.0008(11) 0.0070(11)
S 0.0339(2) 0.02808(19) 0.02825(19) 0.01246(15) 0.00336(15) 0.01005(15)
P 0.02526(19) 0.02421(18) 0.02112(18) 0.00772(14) 0.00377(13) 0.00876(14)
Si1 0.0333(2) 0.0354(2) 0.0291(2) 0.01076(18) 0.00009(17) 0.01548(18)
Si2 0.0309(2) 0.0321(2) 0.0323(2) 0.01160(18) 0.00595(17) 0.00573(18)
N1 0.0492(9) 0.0357(8) 0.0357(8) 0.0086(6) 0.0000(6) 0.0135(7)
N2 0.0537(9) 0.0310(7) 0.0325(7) 0.0076(6) 0.0087(6) 0.0110(6)
N3 0.0253(7) 0.0431(8) 0.0474(8) 0.0162(7) 0.0043(6) 0.0079(6)
N4 0.0295(8) 0.0375(8) 0.0748(12) -0.0057(8) -0.0101(7) 0.0119(6)
C1 0.0215(7) 0.0268(7) 0.0264(7) 0.0050(6) -0.0023(5) 0.0077(6)
C2 0.0299(8) 0.0292(8) 0.0400(9) 0.0056(7) -0.0045(6) 0.0128(6)
C3 0.0374(9) 0.0388(9) 0.0420(9) -0.0039(7) -0.0041(7) 0.0228(7)
C4 0.0389(9) 0.0549(11) 0.0270(8) -0.0026(7) 0.0025(7) 0.0246(8)
C5 0.0322(8) 0.0419(9) 0.0245(7) 0.0063(7) 0.0020(6) 0.0163(7)
C6 0.0207(7) 0.0283(7) 0.0239(7) 0.0041(6) -0.0012(5) 0.0087(5)
C7 0.0293(7) 0.0273(7) 0.0228(7) 0.0103(6) 0.0037(6) 0.0097(6)
C8 0.0345(9) 0.0542(11) 0.0379(9) 0.0068(8) -0.0044(7) 0.0145(8)
C9 0.0406(10) 0.0499(11) 0.0409(10) 0.0032(8) 0.0032(8) 0.0231(8)
C10 0.0643(13) 0.0584(12) 0.0617(13) 0.0342(11) 0.0053(10) 0.0317(11)
C11 0.0281(9) 0.0540(11) 0.0574(12) 0.0170(9) 0.0066(8) 0.0103(8)
C12 0.0526(11) 0.0467(11) 0.0499(11) 0.0268(9) 0.0142(9) 0.0052(9)
C13 0.0482(11) 0.0400(10) 0.0468(11) 0.0025(8) 0.0036(8) 0.0048(8)
C14 0.0520(18) 0.0559(17) 0.0504(18) 0.0233(14) 0.0182(13) 0.0145(13)
C14X 0.068(10) 0.102(13) 0.054(9) 0.043(9) -0.002(7) -0.016(9)
C15 0.0598(13) 0.0637(14) 0.0836(17) 0.0383(13) 0.0132(12) 0.0274(11)
C16 0.0461(14) 0.0299(12) 0.0393(13) 0.0035(10) 0.0047(10) 0.0051(10)
C16X 0.044(6) 0.056(7) 0.029(5) 0.002(5) 0.003(4) -0.004(5)
C17 0.047(2) 0.0322(17) 0.0298(15) -0.0010(11) 0.0043(13) 0.0077(12)
C17X 0.084(12) 0.052(10) 0.045(9) -0.003(6) 0.021(8) 0.018(8)
C18 0.0455(10) 0.0486(11) 0.0447(10) 0.0224(9) 0.0056(8) 0.0133(8)
C19 0.113(2) 0.0550(13) 0.0568(13) 0.0256(11) 0.0193(13) 0.0451(14)
C20 0.0498(12) 0.0933(18) 0.0546(13) 0.0288(12) 0.0124(10) 0.0241(12)
C21 0.0352(9) 0.0435(10) 0.0598(12) 0.0153(9) 0.0084(8) 0.0143(8)
C22 0.0266(9) 0.0400(10) 0.0873(16) 0.0255(10) 0.0022(9) 0.0058(7)
C23 0.0271(9) 0.0367(10) 0.0900(16) -0.0057(10) -0.0164(9) 0.0083(7)
C24 0.0531(13) 0.0799(17) 0.0679(15) -0.0287(13) -0.0086(11) 0.0257(12)
C25 0.0372(11) 0.0333(10) 0.154(3) 0.0029(13) -0.0169(13) 0.0116(9)

loop_
_atom_type_symbol
_atom_type_description
_atom_type_scat_dispersion_real
_atom_type_scat_dispersion_imag
_atom_type_scat_source
Li Li -0.0003 0.0001 'International Tables Vol C Tables 4.2.6.8 and 6.1.1.4'
P P 0.1023 0.0942 'International Tables Vol C Tables 4.2.6.8 and 6.1.1.4'
S S 0.1246 0.1234 'International Tables Vol C Tables 4.2.6.8 and 6.1.1.4'
N N 0.0061 0.0033 'International Tables Vol C Tables 4.2.6.8 and 6.1.1.4'
C C 0.0033 0.0016 'International Tables Vol C Tables 4.2.6.8 and 6.1.1.4'
H H 0.0000 0.0000 'International Tables Vol C Tables 4.2.6.8 and 6.1.1.4'
Si Si 0.0817 0.0704 'International Tables Vol C Tables 4.2.6.8 and 6.1.1.4'

loop_
_geom_angle_atom_site_label_1
_geom_angle_atom_site_label_2
_geom_angle_atom_site_label_3
_geom_angle
N2 Li1 N1 85.50(11)
N2 Li1 S 113.81(13)
N1 Li1 S 128.87(14)
N2 Li1 P 125.58(14)
N1 Li1 P 128.73(13)
S Li1 P 79.11(8)
N3 Li2 N4 87.30(11)
N3 Li2 S 120.74(13)
N4 Li2 S 113.27(12)
N3 Li2 P 130.29(13)
N4 Li2 P 130.32(14)
S Li2 P 77.73(7)
C1 S Li1 97.42(8)
C1 S Li2 77.30(8)
Li1 S Li2 95.20(9)
C6 P C7 104.44(7)
C6 P Li1 94.10(8)
C7 P Li1 141.45(8)
C6 P Li2 76.38(8)
C7 P Li2 127.61(8)
Li1 P Li2 89.24(9)
C8 Si1 C9 109.90(9)
C8 Si1 C10 106.34(9)
C9 Si1 C10 106.51(10)
C8 Si1 C7 108.32(8)
C9 Si1 C7 111.95(7)
C10 Si1 C7 113.66(8)
C7 Si2 C11 111.82(8)
C7 Si2 C13 109.87(8)
C11 Si2 C13 109.10(9)
C7 Si2 C12 112.05(8)
C11 Si2 C12 105.61(9)
C13 Si2 C12 108.22(9)
C14X N1 C15 131.9(9)
C14X N1 C16 75.8(10)
C15 N1 C16 114.91(18)
C14X N1 C14 34.7(11)
C15 N1 C14 105.42(19)
C16 N1 C14 108.22(18)
C14X N1 C16X 110.7(10)
C15 N1 C16X 86.2(5)
C16 N1 C16X 35.6(4)
C14 N1 C16X 139.6(4)
C14X N1 Li1 114.7(7)
C15 N1 Li1 108.26(15)
C16 N1 Li1 102.91(15)
C14 N1 Li1 117.52(17)
C16X N1 Li1 93.8(4)
C17X N2 C19 89.5(9)
C17X N2 C18 120.8(9)
C19 N2 C18 109.77(17)
C17X N2 C17 25.0(8)
C19 N2 C17 114.4(2)
C18 N2 C17 107.25(19)
C17X N2 Li1 110.7(9)
C19 N2 Li1 102.96(14)
C18 N2 Li1 117.71(14)
C17 N2 Li1 104.92(19)
C20 N3 C21 108.12(16)
C20 N3 C22 110.69(17)
C21 N3 C22 110.30(14)
C20 N3 Li2 110.07(14)
C21 N3 Li2 116.98(13)
C22 N3 Li2 100.50(13)
C24 N4 C25 109.51(19)
C24 N4 C23 110.86(17)
C25 N4 C23 109.71(17)
C24 N4 Li2 113.44(16)
C25 N4 Li2 111.88(16)
C23 N4 Li2 101.18(13)
C2 C1 C6 120.09(14)
C2 C1 S 119.65(12)
C6 C1 S 120.21(11)
C3 C2 C1 121.65(15)
C4 C3 C2 119.18(15)
C3 C4 C5 120.37(15)
C4 C5 C6 122.02(15)
C5 C6 C1 116.66(13)
C5 C6 P 126.15(12)
C1 C6 P 117.15(11)
Si2 C7 Si1 118.72(8)
Si2 C7 P 112.94(7)
Si1 C7 P 107.49(7)
N1 C16 C17 110.3(2)
C17X C16X N1 114.6(11)
N2 C17 C16 111.8(3)
N2 C17X C16X 102.0(13)
N3 C22 C23 111.12(16)
N4 C23 C22 111.22(16)

loop_
_geom_bond_atom_site_label_1
_geom_bond_atom_site_label_2
_geom_bond_distance
Li1 N2 2.111(3)
Li1 N1 2.146(3)
Li1 S 2.403(3)
Li1 P 2.551(3)
Li2 N3 2.139(3)
Li2 N4 2.139(3)
Li2 S 2.464(3)
Li2 P 2.566(3)
Li2 C1 2.703(3)
Li2 C6 2.776(3)
S C1 1.7787(15)
P C6 1.8251(15)
P C7 1.8891(14)
Si1 C8 1.8704(18)
Si1 C9 1.8717(18)
Si1 C10 1.8753(19)
Si1 C7 1.8779(15)
Si2 C7 1.8683(15)
Si2 C11 1.8699(19)
Si2 C13 1.8777(19)
Si2 C12 1.8783(18)
N1 C14X 1.267(14)
N1 C15 1.443(2)
N1 C16 1.446(3)
N1 C14 1.516(3)
N1 C16X 1.680(11)
N2 C17X 1.33(2)
N2 C19 1.443(3)
N2 C18 1.455(2)
N2 C17 1.510(4)
N3 C20 1.464(3)
N3 C21 1.466(2)
N3 C22 1.474(2)
N4 C24 1.459(3)
N4 C25 1.474(3)
N4 C23 1.479(2)
C1 C2 1.393(2)
C1 C6 1.428(2)
C2 C3 1.384(2)
C3 C4 1.379(3)
C4 C5 1.394(2)
C5 C6 1.406(2)
C16 C17 1.517(5)
C16X C17X 1.46(2)
C22 C23 1.504(3)
